data_4112408
loop_
_publ_author_name
'Ming-Chou Chen'
'John A. S. Roberts'
'Tobin J. Marks'

_publ_section_title
;
 Marked Counteranion Effects on Single-Site Olefin Polymerization
 Processes. Correlations of Ion Pair Structure and Dynamics with
 Polymerization Activity, Chain Transfer, and Syndioselectivity
;
_journal_name_full 'Journal of the American Chemical Society'
_journal_page_first 4605
_journal_page_last 4625
_journal_paper_doi 10.1021/ja036288k
_journal_volume 126
_journal_year 2004
_chemical_formula_sum 'C48 H32 B F15 Zr'
_chemical_formula_weight 995.77
_chemical_name_systematic
; 
 ? 
;
_space_group_IT_number 14
_symmetry_cell_setting monoclinic
_symmetry_space_group_name_Hall '-P 2ybc'
_symmetry_space_group_name_H-M 'P 1 21/c 1'
_atom_sites_solution_hydrogens geom
_atom_sites_solution_primary direct
_atom_sites_solution_secondary difmap
_audit_creation_method SHELXL-97
_cell_angle_alpha 90.00
_cell_angle_beta 116.673(2)
_cell_angle_gamma 90.00
_cell_formula_units_Z 4
_cell_length_a 13.5302(18)
_cell_length_b 26.815(4)
_cell_length_c 12.4684(16)
_cell_measurement_temperature 153(2)
_cell_volume 4042.3(10)
_computing_cell_refinement 'Bruker SMART'
_computing_data_collection 'Bruker SMART'
_computing_data_reduction 'Bruker SAINT'
_computing_molecular_graphics 'Bruker SHELXTL'
_computing_publication_material 'Bruker SHELXTL'
_computing_structure_refinement 'SHELXL-97 (Sheldrick, 1997)'
_computing_structure_solution 'SHELXS-97 (Sheldrick, 1990)'
_diffrn_ambient_temperature 153(2)
_diffrn_measured_fraction_theta_full 0.926
_diffrn_measured_fraction_theta_max 0.926
_diffrn_measurement_device_type 'CCD area detector'
_diffrn_measurement_method 'phi and omega scans'
_diffrn_radiation_monochromator graphite
_diffrn_radiation_source 'fine-focus sealed tube'
_diffrn_radiation_type MoK\a
_diffrn_radiation_wavelength 0.71073
_diffrn_reflns_av_R_equivalents 0.1409
_diffrn_reflns_av_sigmaI/netI 0.1705
_diffrn_reflns_limit_h_max 18
_diffrn_reflns_limit_h_min -18
_diffrn_reflns_limit_k_max 36
_diffrn_reflns_limit_k_min -34
_diffrn_reflns_limit_l_max 16
_diffrn_reflns_limit_l_min -16
_diffrn_reflns_number 35835
_diffrn_reflns_theta_full 28.72
_diffrn_reflns_theta_max 28.72
_diffrn_reflns_theta_min 1.52
_exptl_absorpt_coefficient_mu 0.378
_exptl_absorpt_correction_T_max 0.98342
_exptl_absorpt_correction_T_min 0.91577
_exptl_absorpt_correction_type integration
_exptl_crystal_colour red
_exptl_crystal_density_diffrn 1.636
_exptl_crystal_density_meas 0
_exptl_crystal_description plate
_exptl_crystal_F_000 2000
_exptl_crystal_size_max 0.284
_exptl_crystal_size_mid 0.178
_exptl_crystal_size_min 0.044
_refine_diff_density_max 0.664
_refine_diff_density_min -0.408
_refine_diff_density_rms 0.093
_refine_ls_extinction_method none
_refine_ls_goodness_of_fit_ref 0.880
_refine_ls_hydrogen_treatment mixed
_refine_ls_matrix_type full
_refine_ls_number_parameters 601
_refine_ls_number_reflns 9692
_refine_ls_number_restraints 0
_refine_ls_restrained_S_all 0.880
_refine_ls_R_factor_all 0.1542
_refine_ls_R_factor_gt 0.0548
_refine_ls_shift/su_max 0.001
_refine_ls_shift/su_mean 0.000
_refine_ls_structure_factor_coef Fsqd
_refine_ls_weighting_details 'calc w=1/[\s^2^(Fo^2^)+(0.0533P)^2^+0.0000P] where P=(Fo^2^+2Fc^2^)/3'
_refine_ls_weighting_scheme calc
_refine_ls_wR_factor_gt 0.1079
_refine_ls_wR_factor_ref 0.1344
_reflns_number_gt 4357
_reflns_number_total 9692
_reflns_threshold_expression >2sigma(I)
_cod_data_source_file ja036288ksi20030528_124247.cif
_cod_data_source_block mikec3_abscorr
_cod_original_cell_volume 4042.3(9)
_cod_database_code 4112408

loop_
_symmetry_equiv_pos_as_xyz
'x, y, z'
'-x, y+1/2, -z+1/2'
'-x, -y, -z'
'x, -y-1/2, z-1/2'

loop_
_atom_site_label
_atom_site_type_symbol
_atom_site_fract_x
_atom_site_fract_y
_atom_site_fract_z
_atom_site_U_iso_or_equiv
_atom_site_adp_type
_atom_site_occupancy
_atom_site_symmetry_multiplicity
_atom_site_calc_flag
_atom_site_refinement_flags
B1 B -0.0414(4) 0.39112(19) 0.1971(4) 0.0292(12) Uani 1 1 d .
C1B C 0.0809(4) 0.40701(19) 0.3048(4) 0.0287(11) Uani 1 1 d .
C1 C 0.1677(4) 0.47538(17) 0.5706(4) 0.0342(12) Uani 1 1 d .
H1A H 0.2230 0.4904 0.6451 0.051 Uiso 1 1 calc R
H1B H 0.1112 0.4585 0.5862 0.051 Uiso 1 1 calc R
H1C H 0.1328 0.5015 0.5104 0.051 Uiso 1 1 calc R
C2 C 0.3825(3) 0.42573(16) 0.4151(4) 0.0282(10) Uani 1 1 d .
C3 C 0.3598(4) 0.39255(17) 0.3173(4) 0.0314(11) Uani 1 1 d .
H3 H 0.3907 0.3600 0.3328 0.038 Uiso 1 1 calc R
C4 C 0.2950(4) 0.40685(18) 0.2028(4) 0.0374(12) Uani 1 1 d .
H4 H 0.2818 0.3840 0.1396 0.045 Uiso 1 1 calc R
C5 C 0.2466(4) 0.4543(2) 0.1746(4) 0.0399(13) Uani 1 1 d .
H5 H 0.2024 0.4631 0.0930 0.048 Uiso 1 1 calc R
C6 C 0.2624(4) 0.48772(18) 0.2627(4) 0.0346(11) Uani 1 1 d .
H6 H 0.2295 0.5199 0.2434 0.041 Uiso 1 1 calc R
C7 C 0.3283(3) 0.47399(16) 0.3831(4) 0.0256(10) Uani 1 1 d .
C8 C 0.3569(3) 0.50135(16) 0.4925(4) 0.0256(10) Uani 1 1 d .
C9 C 0.3286(4) 0.55004(16) 0.5117(4) 0.0306(11) Uani 1 1 d .
H9 H 0.2832 0.5706 0.4458 0.037 Uiso 1 1 calc R
C10 C 0.3676(4) 0.56697(17) 0.6259(4) 0.0378(12) Uani 1 1 d .
H10 H 0.3475 0.5993 0.6405 0.045 Uiso 1 1 calc R
C11 C 0.4376(4) 0.53693(16) 0.7230(4) 0.0318(11) Uani 1 1 d .
H11 H 0.4664 0.5500 0.8021 0.038 Uiso 1 1 calc R
C12 C 0.4650(4) 0.49009(17) 0.7071(4) 0.0327(11) Uani 1 1 d .
H12 H 0.5102 0.4705 0.7750 0.039 Uiso 1 1 calc R
C13 C 0.4272(3) 0.46977(15) 0.5901(4) 0.0263(10) Uani 1 1 d .
C14 C 0.4424(3) 0.42227(16) 0.5438(4) 0.0262(9) Uani 1 1 d .
C15 C 0.4866(4) 0.37430(16) 0.6204(4) 0.0309(11) Uani 1 1 d .
C17 C 0.5842(4) 0.38389(17) 0.7450(4) 0.0385(12) Uani 1 1 d .
H17A H 0.5563 0.3984 0.7983 0.058 Uiso 1 1 calc R
H17B H 0.6365 0.4071 0.7369 0.058 Uiso 1 1 calc R
H17C H 0.6217 0.3523 0.7788 0.058 Uiso 1 1 calc R
C16 C 0.5270(4) 0.33480(17) 0.5595(5) 0.0398(12) Uani 1 1 d .
H16A H 0.5636 0.3076 0.6160 0.060 Uiso 1 1 calc R
H16B H 0.5793 0.3501 0.5348 0.060 Uiso 1 1 calc R
H16C H 0.4636 0.3215 0.4887 0.060 Uiso 1 1 calc R
C18 C 0.3825(4) 0.35766(15) 0.6265(4) 0.0295(11) Uani 1 1 d .
C19 C 0.3385(4) 0.38016(16) 0.6996(4) 0.0332(11) Uani 1 1 d .
H19 H 0.3784 0.4010 0.7670 0.040 Uiso 1 1 calc R
C20 C 0.2266(4) 0.36662(16) 0.6557(4) 0.0345(11) Uani 1 1 d .
H20 H 0.1788 0.3763 0.6892 0.041 Uiso 1 1 calc R
C21 C 0.1980(4) 0.33671(16) 0.5552(4) 0.0336(11) Uani 1 1 d .
H21 H 0.1274 0.3223 0.5079 0.040 Uiso 1 1 calc R
C22 C 0.2938(4) 0.33145(15) 0.5357(4) 0.0303(11) Uani 1 1 d .
H22 H 0.2973 0.3133 0.4720 0.036 Uiso 1 1 calc R
C23 C -0.0951(4) 0.34748(18) 0.2510(4) 0.0356(12) Uani 1 1 d .
C24 C -0.1125(4) 0.3573(2) 0.3492(5) 0.0453(13) Uani 1 1 d .
C25 C -0.1611(5) 0.3248(3) 0.3976(5) 0.0580(17) Uani 1 1 d .
C26 C -0.1955(4) 0.2786(2) 0.3453(6) 0.0579(17) Uani 1 1 d .
C27 C -0.1781(4) 0.2661(2) 0.2482(6) 0.0557(16) Uani 1 1 d .
C28 C -0.1299(4) 0.3001(2) 0.2037(5) 0.0458(14) Uani 1 1 d .
C29 C -0.1261(3) 0.43938(16) 0.1591(4) 0.0258(10) Uani 1 1 d .
C30 C -0.0961(4) 0.48917(17) 0.1821(4) 0.0297(10) Uani 1 1 d .
C31 C -0.1697(4) 0.52826(18) 0.1455(4) 0.0365(12) Uani 1 1 d .
C32 C -0.2813(4) 0.51916(18) 0.0857(4) 0.0322(11) Uani 1 1 d .
C33 C -0.3159(4) 0.47058(19) 0.0595(4) 0.0324(11) Uani 1 1 d .
C34 C -0.2390(4) 0.43289(16) 0.0966(4) 0.0295(11) Uani 1 1 d .
C36 C 0.0507(4) 0.33332(17) 0.0954(4) 0.0344(11) Uani 1 1 d .
C37 C 0.0727(4) 0.31451(17) 0.0063(5) 0.0380(12) Uani 1 1 d .
C38 C 0.0195(4) 0.33329(18) -0.1066(4) 0.0370(12) Uani 1 1 d .
C39 C -0.0564(4) 0.37062(17) -0.1290(4) 0.0333(11) Uani 1 1 d .
C40 C -0.0734(4) 0.38932(16) -0.0349(4) 0.0295(10) Uani 1 1 d .
C35 C -0.0232(3) 0.37137(15) 0.0818(4) 0.0271(10) Uani 1 1 d .
C1S C 0.4731(4) 0.30643(17) 1.0043(4) 0.0376(12) Uani 1 1 d .
C2S C 0.3615(4) 0.29648(18) 0.9474(5) 0.0422(13) Uani 1 1 d .
H1S H 0.3160 0.3081 0.9820 0.051 Uiso 1 1 calc R
C3S C 0.3138(5) 0.26990(18) 0.8409(5) 0.0493(14) Uani 1 1 d .
H2S H 0.2366 0.2633 0.8034 0.059 Uiso 1 1 calc R
C4S C 0.3788(5) 0.25324(19) 0.7900(5) 0.0534(16) Uani 1 1 d .
H3S H 0.3465 0.2352 0.7166 0.064 Uiso 1 1 calc R
C5S C 0.4899(5) 0.26254(18) 0.8446(5) 0.0482(14) Uani 1 1 d .
H4S H 0.5349 0.2506 0.8095 0.058 Uiso 1 1 calc R
C6S C 0.5377(4) 0.28941(17) 0.9515(5) 0.0407(12) Uani 1 1 d .
H5S H 0.6148 0.2961 0.9883 0.049 Uiso 1 1 calc R
C7S C 0.5243(4) 0.33600(19) 1.1195(4) 0.0487(14) Uani 1 1 d .
H7SA H 0.5136 0.3717 1.1010 0.073 Uiso 1 1 calc R
H7SB H 0.6036 0.3287 1.1621 0.073 Uiso 1 1 calc R
H7SC H 0.4889 0.3268 1.1701 0.073 Uiso 1 1 calc R
F1 F -0.0818(2) 0.40232(12) 0.4062(3) 0.0537(8) Uani 1 1 d .
F2 F -0.1767(3) 0.33839(14) 0.4927(3) 0.0772(11) Uani 1 1 d .
F3 F -0.2490(3) 0.24713(14) 0.3853(3) 0.0891(13) Uani 1 1 d .
F4 F -0.2134(3) 0.22139(12) 0.1947(3) 0.0763(11) Uani 1 1 d .
F5 F -0.1219(3) 0.28461(11) 0.1055(3) 0.0629(9) Uani 1 1 d .
F6 F 0.0120(2) 0.50265(9) 0.2393(2) 0.0441(7) Uani 1 1 d .
F7 F -0.1337(2) 0.57574(10) 0.1694(2) 0.0460(7) Uani 1 1 d .
F8 F -0.3536(2) 0.55721(10) 0.0497(2) 0.0455(7) Uani 1 1 d .
F9 F -0.4250(2) 0.46068(10) -0.0021(2) 0.0416(7) Uani 1 1 d .
F10 F -0.2811(2) 0.38651(9) 0.0592(2) 0.0390(7) Uani 1 1 d .
F11 F 0.1070(2) 0.31133(10) 0.2056(2) 0.0472(8) Uani 1 1 d .
F12 F 0.1459(3) 0.27671(11) 0.0278(3) 0.0591(9) Uani 1 1 d .
F13 F 0.0383(2) 0.31515(11) -0.1967(3) 0.0536(8) Uani 1 1 d .
F14 F -0.1102(2) 0.39077(10) -0.2387(2) 0.0469(7) Uani 1 1 d .
F15 F -0.1482(2) 0.42716(9) -0.0661(2) 0.0402(7) Uani 1 1 d .
H1BA H 0.120(4) 0.379(2) 0.345(5) 0.065(18) Uiso 1 1 d .
H1BB H 0.126(4) 0.4319(16) 0.265(4) 0.040(13) Uiso 1 1 d .
H1BC H 0.068(4) 0.4249(18) 0.365(4) 0.051(15) Uiso 1 1 d .
Zr1 Zr 0.25017(4) 0.419828(15) 0.50207(4) 0.02363(11) Uani 1 1 d .

loop_
_atom_site_aniso_label
_atom_site_aniso_U_11
_atom_site_aniso_U_22
_atom_site_aniso_U_33
_atom_site_aniso_U_23
_atom_site_aniso_U_13
_atom_site_aniso_U_12
B1 0.021(3) 0.029(3) 0.026(3) 0.004(2) 0.001(2) 0.000(2)
C1B 0.024(3) 0.036(3) 0.021(2) 0.000(2) 0.005(2) 0.004(2)
C1 0.036(3) 0.032(3) 0.037(3) 0.001(2) 0.018(2) 0.006(2)
C2 0.023(2) 0.032(3) 0.030(2) 0.000(2) 0.0121(19) -0.002(2)
C3 0.032(3) 0.033(3) 0.029(3) -0.005(2) 0.013(2) -0.002(2)
C4 0.040(3) 0.046(3) 0.028(3) -0.012(2) 0.016(2) -0.009(2)
C5 0.037(3) 0.057(4) 0.022(3) 0.006(2) 0.010(2) -0.009(3)
C6 0.034(3) 0.038(3) 0.030(3) 0.010(2) 0.013(2) 0.000(2)
C7 0.020(2) 0.030(3) 0.021(2) 0.004(2) 0.0047(19) -0.0003(19)
C8 0.023(2) 0.027(2) 0.023(2) 0.0030(19) 0.0061(19) -0.0020(19)
C9 0.032(3) 0.019(2) 0.040(3) 0.006(2) 0.016(2) 0.001(2)
C10 0.044(3) 0.027(3) 0.044(3) -0.004(2) 0.022(3) 0.003(2)
C11 0.034(3) 0.030(3) 0.029(3) -0.007(2) 0.012(2) -0.003(2)
C12 0.033(3) 0.030(3) 0.027(3) 0.000(2) 0.007(2) -0.003(2)
C13 0.024(2) 0.026(2) 0.026(2) -0.0015(19) 0.009(2) -0.0021(19)
C14 0.026(2) 0.027(2) 0.025(2) 0.002(2) 0.0106(19) -0.001(2)
C15 0.029(3) 0.023(2) 0.030(3) 0.000(2) 0.004(2) 0.006(2)
C17 0.030(3) 0.031(3) 0.041(3) 0.006(2) 0.004(2) 0.003(2)
C16 0.038(3) 0.033(3) 0.053(3) -0.003(2) 0.024(3) 0.004(2)
C18 0.032(3) 0.020(2) 0.028(3) 0.0033(19) 0.006(2) 0.006(2)
C19 0.044(3) 0.028(3) 0.022(2) 0.005(2) 0.010(2) -0.001(2)
C20 0.042(3) 0.027(3) 0.033(3) 0.007(2) 0.017(2) 0.003(2)
C21 0.034(3) 0.021(2) 0.038(3) 0.007(2) 0.010(2) -0.001(2)
C22 0.034(3) 0.018(2) 0.030(3) 0.0029(19) 0.008(2) 0.004(2)
C23 0.024(3) 0.044(3) 0.035(3) 0.014(2) 0.011(2) 0.004(2)
C24 0.036(3) 0.046(3) 0.052(4) 0.017(3) 0.018(3) 0.008(3)
C25 0.043(4) 0.083(5) 0.053(4) 0.041(4) 0.027(3) 0.019(3)
C26 0.030(3) 0.067(4) 0.061(4) 0.040(3) 0.008(3) -0.006(3)
C27 0.038(3) 0.056(4) 0.055(4) 0.018(3) 0.004(3) -0.010(3)
C28 0.037(3) 0.049(3) 0.036(3) 0.014(3) 0.003(2) -0.009(3)
C29 0.022(2) 0.033(3) 0.020(2) 0.0044(19) 0.0073(19) -0.0013(19)
C30 0.024(3) 0.038(3) 0.028(3) 0.001(2) 0.013(2) 0.001(2)
C31 0.046(3) 0.037(3) 0.032(3) 0.002(2) 0.022(2) 0.001(2)
C32 0.031(3) 0.040(3) 0.030(3) 0.004(2) 0.017(2) 0.013(2)
C33 0.022(3) 0.055(3) 0.020(2) 0.001(2) 0.009(2) 0.003(2)
C34 0.031(3) 0.030(3) 0.028(3) 0.0027(19) 0.013(2) 0.002(2)
C36 0.036(3) 0.032(3) 0.028(3) 0.003(2) 0.007(2) 0.001(2)
C37 0.033(3) 0.027(3) 0.046(3) -0.002(2) 0.011(3) 0.005(2)
C38 0.039(3) 0.032(3) 0.037(3) -0.010(2) 0.014(2) -0.002(2)
C39 0.036(3) 0.030(3) 0.031(3) 0.001(2) 0.012(2) -0.001(2)
C40 0.028(3) 0.024(2) 0.034(3) 0.003(2) 0.011(2) 0.003(2)
C35 0.020(2) 0.024(2) 0.028(2) 0.0046(19) 0.0034(19) -0.0025(19)
C1S 0.041(3) 0.030(3) 0.037(3) 0.005(2) 0.013(3) -0.003(2)
C2S 0.046(3) 0.031(3) 0.049(3) 0.011(3) 0.020(3) -0.001(3)
C3S 0.042(3) 0.031(3) 0.057(4) 0.008(3) 0.007(3) -0.008(3)
C4S 0.071(4) 0.034(3) 0.038(3) 0.005(2) 0.010(3) -0.011(3)
C5S 0.066(4) 0.032(3) 0.048(3) 0.005(3) 0.027(3) -0.003(3)
C6S 0.042(3) 0.030(3) 0.045(3) 0.007(2) 0.015(3) -0.002(2)
C7S 0.056(4) 0.048(3) 0.042(3) -0.003(3) 0.021(3) -0.004(3)
F1 0.060(2) 0.060(2) 0.0502(19) 0.0086(16) 0.0329(17) 0.0098(16)
F2 0.077(3) 0.100(3) 0.076(3) 0.036(2) 0.053(2) 0.017(2)
F3 0.057(2) 0.105(3) 0.095(3) 0.056(2) 0.025(2) -0.023(2)
F4 0.075(2) 0.054(2) 0.074(2) 0.0132(18) 0.010(2) -0.0356(19)
F5 0.077(2) 0.0463(19) 0.051(2) -0.0082(16) 0.0165(18) -0.0329(17)
F6 0.0321(16) 0.0328(16) 0.0574(19) 0.0039(13) 0.0112(14) -0.0018(13)
F7 0.0520(18) 0.0327(16) 0.0567(18) 0.0007(14) 0.0274(15) 0.0030(14)
F8 0.0405(17) 0.0470(17) 0.0486(18) 0.0057(14) 0.0197(14) 0.0166(14)
F9 0.0274(15) 0.0556(18) 0.0371(16) 0.0008(13) 0.0102(13) 0.0062(13)
F10 0.0296(15) 0.0368(16) 0.0413(16) 0.0001(13) 0.0078(13) -0.0057(12)
F11 0.0515(18) 0.0347(16) 0.0344(16) 0.0028(13) 0.0005(14) 0.0167(14)
F12 0.061(2) 0.0432(19) 0.062(2) -0.0049(15) 0.0174(17) 0.0246(16)
F13 0.062(2) 0.0547(19) 0.0491(19) -0.0051(15) 0.0297(16) 0.0126(16)
F14 0.0592(19) 0.0505(18) 0.0291(15) 0.0073(13) 0.0182(14) 0.0129(15)
F15 0.0465(17) 0.0425(17) 0.0286(14) 0.0118(12) 0.0141(13) 0.0223(13)
Zr1 0.0245(2) 0.02246(19) 0.02127(19) 0.0011(2) 0.00787(15) 0.0011(2)

loop_
_atom_type_symbol
_atom_type_description
_atom_type_scat_dispersion_real
_atom_type_scat_dispersion_imag
_atom_type_scat_source
C C 0.0033 0.0016 'International Tables Vol C Tables 4.2.6.8 and 6.1.1.4'
H H 0.0000 0.0000 'International Tables Vol C Tables 4.2.6.8 and 6.1.1.4'
B B 0.0013 0.0007 'International Tables Vol C Tables 4.2.6.8 and 6.1.1.4'
F F 0.0171 0.0103 'International Tables Vol C Tables 4.2.6.8 and 6.1.1.4'
Zr Zr -2.9673 0.5597 'International Tables Vol C Tables 4.2.6.8 and 6.1.1.4'

loop_
_geom_angle_atom_site_label_1
_geom_angle_atom_site_label_2
_geom_angle_atom_site_label_3
_geom_angle
C35 B1 C29 111.0(3)
C35 B1 C1B 107.7(4)
C29 B1 C1B 110.1(4)
C35 B1 C23 112.8(4)
C29 B1 C23 107.1(4)
C1B B1 C23 108.2(4)
B1 C1B Zr1 165.5(3)
C3 C2 C14 135.2(4)
C3 C2 C7 115.7(4)
C14 C2 C7 109.0(4)
C3 C2 Zr1 114.4(3)
C14 C2 Zr1 70.4(2)
C7 C2 Zr1 78.6(2)
C4 C3 C2 120.9(4)
C3 C4 C5 122.1(4)
C6 C5 C4 120.6(4)
C5 C6 C7 118.9(4)
C6 C7 C8 130.4(4)
C6 C7 C2 121.7(4)
C8 C7 C2 107.8(3)
C6 C7 Zr1 121.7(3)
C8 C7 Zr1 75.6(2)
C2 C7 Zr1 68.4(2)
C9 C8 C13 121.9(4)
C9 C8 C7 130.9(4)
C13 C8 C7 107.2(4)
C9 C8 Zr1 124.1(3)
C13 C8 Zr1 69.1(2)
C7 C8 Zr1 72.7(2)
C10 C9 C8 118.8(4)
C9 C10 C11 120.4(4)
C12 C11 C10 122.0(4)
C11 C12 C13 120.8(4)
C12 C13 C8 116.1(4)
C12 C13 C14 134.1(4)
C8 C13 C14 109.8(4)
C12 C13 Zr1 119.0(3)
C8 C13 Zr1 78.8(2)
C14 C13 Zr1 68.8(2)
C2 C14 C13 106.1(4)
C2 C14 C15 127.4(4)
C13 C14 C15 124.5(4)
C2 C14 Zr1 75.4(2)
C13 C14 Zr1 77.1(2)
C15 C14 Zr1 101.0(3)
C18 C15 C16 111.5(4)
C18 C15 C17 113.2(4)
C16 C15 C17 106.2(4)
C18 C15 C14 99.5(3)
C16 C15 C14 113.0(4)
C17 C15 C14 113.6(4)
C22 C18 C19 105.9(4)
C22 C18 C15 125.6(4)
C19 C18 C15 124.9(4)
C22 C18 Zr1 73.3(2)
C19 C18 Zr1 73.6(2)
C15 C18 Zr1 101.7(3)
C20 C19 C18 109.1(4)
C20 C19 Zr1 76.5(3)
C18 C19 Zr1 72.3(2)
C21 C20 C19 108.3(4)
C21 C20 Zr1 73.7(3)
C19 C20 Zr1 70.6(2)
C20 C21 C22 107.7(4)
C20 C21 Zr1 74.2(3)
C22 C21 Zr1 70.1(2)
C18 C22 C21 108.9(4)
C18 C22 Zr1 72.9(2)
C21 C22 Zr1 76.4(2)
C24 C23 C28 113.1(5)
C24 C23 B1 120.3(5)
C28 C23 B1 126.6(4)
F1 C24 C23 120.0(5)
F1 C24 C25 115.0(5)
C23 C24 C25 125.0(6)
F2 C25 C26 120.5(5)
F2 C25 C24 120.5(6)
C26 C25 C24 119.0(6)
F3 C26 C27 120.5(6)
F3 C26 C25 120.7(6)
C27 C26 C25 118.7(5)
F4 C27 C28 121.1(6)
F4 C27 C26 119.2(5)
C28 C27 C26 119.6(6)
F5 C28 C27 114.2(5)
F5 C28 C23 121.2(4)
C27 C28 C23 124.5(6)
C34 C29 C30 112.7(4)
C34 C29 B1 120.9(4)
C30 C29 B1 126.4(4)
F6 C30 C31 114.9(4)
F6 C30 C29 120.8(4)
C31 C30 C29 124.3(4)
F7 C31 C32 119.2(4)
F7 C31 C30 120.7(4)
C32 C31 C30 120.1(4)
F8 C32 C33 121.5(4)
F8 C32 C31 120.3(4)
C33 C32 C31 118.2(4)
F9 C33 C32 119.4(4)
F9 C33 C34 121.1(4)
C32 C33 C34 119.5(4)
F10 C34 C33 114.9(4)
F10 C34 C29 119.7(4)
C33 C34 C29 125.2(4)
F11 C36 C37 115.5(4)
F11 C36 C35 119.0(4)
C37 C36 C35 125.5(4)
F12 C37 C38 118.9(5)
F12 C37 C36 121.3(4)
C38 C37 C36 119.8(5)
F13 C38 C37 121.3(4)
F13 C38 C39 119.8(4)
C37 C38 C39 118.9(5)
F14 C39 C38 121.1(4)
F14 C39 C40 119.8(4)
C38 C39 C40 119.0(4)
F15 C40 C39 114.4(4)
F15 C40 C35 120.6(4)
C39 C40 C35 125.0(4)
C36 C35 C40 111.7(4)
C36 C35 B1 120.8(4)
C40 C35 B1 127.5(4)
C2S C1S C6S 118.1(5)
C2S C1S C7S 121.4(5)
C6S C1S C7S 120.5(5)
C1S C2S C3S 121.7(5)
C4S C3S C2S 119.5(5)
C5S C4S C3S 120.1(5)
C4S C5S C6S 120.4(6)
C1S C6S C5S 120.3(5)
C1 Zr1 C14 124.82(16)
C1 Zr1 C18 124.17(16)
C14 Zr1 C18 57.76(15)
C1 Zr1 C22 134.72(17)
C14 Zr1 C22 80.47(15)
C18 Zr1 C22 33.79(14)
C1 Zr1 C19 90.41(16)
C14 Zr1 C19 78.59(15)
C18 Zr1 C19 34.04(15)
C22 Zr1 C19 55.37(15)
C1 Zr1 C2 134.69(16)
C14 Zr1 C2 34.21(13)
C18 Zr1 C2 81.55(15)
C22 Zr1 C2 88.31(15)
C19 Zr1 C2 110.22(15)
C1 Zr1 C21 103.96(17)
C14 Zr1 C21 111.71(15)
C18 Zr1 C21 55.75(15)
C22 Zr1 C21 33.53(14)
C19 Zr1 C21 54.38(15)
C2 Zr1 C21 120.99(15)
C1 Zr1 C1B 94.15(17)
C14 Zr1 C1B 129.31(15)
C18 Zr1 C1B 128.03(16)
C22 Zr1 C1B 94.54(16)
C19 Zr1 C1B 137.93(16)
C2 Zr1 C1B 95.75(15)
C21 Zr1 C1B 84.06(16)
C1 Zr1 C20 80.34(16)
C14 Zr1 C20 110.07(15)
C18 Zr1 C20 55.58(16)
C22 Zr1 C20 54.66(15)
C19 Zr1 C20 32.88(15)
C2 Zr1 C20 136.97(15)
C21 Zr1 C20 32.02(14)
C1B Zr1 C20 107.13(16)
C1 Zr1 C13 91.09(16)
C14 Zr1 C13 34.08(13)
C18 Zr1 C13 78.62(14)
C22 Zr1 C13 109.41(14)
C19 Zr1 C13 81.56(15)
C2 Zr1 C13 54.99(14)
C21 Zr1 C13 132.78(14)
C1B Zr1 C13 139.98(15)
C20 Zr1 C13 112.87(14)
C1 Zr1 C7 104.12(15)
C14 Zr1 C7 55.68(13)
C18 Zr1 C7 111.93(14)
C22 Zr1 C7 120.67(15)
C19 Zr1 C7 132.33(14)
C2 Zr1 C7 32.98(13)
C21 Zr1 C7 150.99(15)
C1B Zr1 C7 86.80(15)
C20 Zr1 C7 165.20(14)
C13 Zr1 C7 53.54(13)
C1 Zr1 C8 81.03(15)
C14 Zr1 C8 55.36(14)
C18 Zr1 C8 109.53(14)
C22 Zr1 C8 135.71(14)
C19 Zr1 C8 111.95(14)
C2 Zr1 C8 54.07(14)
C21 Zr1 C8 164.87(14)
C1B Zr1 C8 110.07(15)
C20 Zr1 C8 139.27(14)
C13 Zr1 C8 32.11(12)
C7 Zr1 C8 31.74(12)

loop_
_geom_bond_atom_site_label_1
_geom_bond_atom_site_label_2
_geom_bond_distance
B1 C35 1.650(7)
B1 C29 1.651(7)
B1 C1B 1.652(7)
B1 C23 1.669(7)
C1B Zr1 2.521(4)
C1 Zr1 2.248(4)
C2 C3 1.427(6)
C2 C14 1.441(6)
C2 C7 1.452(6)
C2 Zr1 2.480(4)
C3 C4 1.353(6)
C4 C5 1.401(7)
C5 C6 1.359(6)
C6 C7 1.408(6)
C7 C8 1.441(6)
C7 Zr1 2.615(4)
C8 C9 1.411(6)
C8 C13 1.437(5)
C8 Zr1 2.652(4)
C9 C10 1.356(6)
C10 C11 1.408(6)
C11 C12 1.350(6)
C12 C13 1.420(6)
C13 C14 1.451(6)
C13 Zr1 2.524(4)
C14 C15 1.553(6)
C14 Zr1 2.414(4)
C15 C18 1.512(6)
C15 C16 1.539(6)
C15 C17 1.543(6)
C18 C22 1.413(6)
C18 C19 1.427(6)
C18 Zr1 2.429(4)
C19 C20 1.408(6)
C19 Zr1 2.446(4)
C20 C21 1.389(6)
C20 Zr1 2.521(4)
C21 C22 1.429(6)
C21 Zr1 2.515(4)
C22 Zr1 2.433(4)
C23 C24 1.373(7)
C23 C28 1.391(7)
C24 F1 1.366(6)
C24 C25 1.384(7)
C25 F2 1.344(7)
C25 C26 1.381(8)
C26 F3 1.345(6)
C26 C27 1.374(8)
C27 F4 1.351(6)
C27 C28 1.374(7)
C28 F5 1.343(6)
C29 C34 1.379(6)
C29 C30 1.387(6)
C30 F6 1.357(5)
C30 C31 1.375(6)
C31 F7 1.348(5)
C31 C32 1.373(6)
C32 F8 1.343(5)
C32 C33 1.373(6)
C33 F9 1.349(5)
C33 C34 1.373(6)
C34 F10 1.360(5)
C36 F11 1.369(5)
C36 C37 1.369(7)
C36 C35 1.385(6)
C37 F12 1.356(5)
C37 C38 1.357(7)
C38 F13 1.350(5)
C38 C39 1.370(6)
C39 F14 1.341(5)
C39 C40 1.387(6)
C40 F15 1.361(5)
C40 C35 1.387(6)
C1S C2S 1.376(7)
C1S C6S 1.386(7)
C1S C7S 1.509(7)
C2S C3S 1.385(7)
C3S C4S 1.369(8)
C4S C5S 1.367(8)
C5S C6S 1.392(7)
